data_4070487
loop_
_publ_author_name
'Ghosh, Shishir'
'Hogarth, Graeme'
'Kabir, Shariff E.'
'Miah, Abdul Latif'
'Salassa, Luca'
'Sultana, Sharmin'
'Garino, Claudio'

_publ_section_title
;
 Synthesis and Molecular Structure of [Fe4(CO)10(\m4-O)(\k2-dppn)] (dppn =
 1,8-bis(diphenylphosphino)naphthalene): A Missing Piece in the
 [M4(CO)12(\m4-E)]n&#x2212;(M = Fe, Ru; E = C, N, O;n= 2, 1, 0) Puzzle
;
_journal_issue 24
_journal_name_full Organometallics
_journal_page_first 7047
_journal_paper_doi 10.1021/om900855v
_journal_volume 28
_journal_year 2009
_chemical_formula_sum 'C44 H26 Fe4 O11 P2'
_chemical_formula_weight 1015.99
_chemical_name_systematic
;
 ?
;
_space_group_IT_number 14
_symmetry_cell_setting monoclinic
_symmetry_space_group_name_Hall '-P 2yn'
_symmetry_space_group_name_H-M 'P 1 21/n 1'
_atom_sites_solution_hydrogens geom
_atom_sites_solution_primary direct
_atom_sites_solution_secondary difmap
_audit_creation_method SHELXL-97
_cell_angle_alpha 90.00
_cell_angle_beta 100.173(4)
_cell_angle_gamma 90.00
_cell_formula_units_Z 4
_cell_length_a 11.233(2)
_cell_length_b 17.597(4)
_cell_length_c 21.277(4)
_cell_measurement_temperature 150(2)
_cell_volume 4139.6(14)
_computing_cell_refinement 'Bruker SAINT'
_computing_data_collection 'Bruker SMART'
_computing_data_reduction 'Bruker SAINT'
_computing_structure_refinement 'SHELXL-97 (Sheldrick, 1997)'
_computing_structure_solution 'SHELXS-97 (Sheldrick, 1990)'
_diffrn_ambient_temperature 150(2)
_diffrn_measured_fraction_theta_full 0.996
_diffrn_measured_fraction_theta_max 0.962
_diffrn_measurement_device_type 'Bruker SMART APEX diffractometer'
_diffrn_measurement_method '\w rotation with narrow frames'
_diffrn_radiation_monochromator graphite
_diffrn_radiation_source 'fine-focus sealed tube'
_diffrn_radiation_type MoK\a
_diffrn_radiation_wavelength 0.71073
_diffrn_reflns_av_R_equivalents 0.0651
_diffrn_reflns_av_sigmaI/netI 0.0713
_diffrn_reflns_limit_h_max 14
_diffrn_reflns_limit_h_min -14
_diffrn_reflns_limit_k_max 23
_diffrn_reflns_limit_k_min -23
_diffrn_reflns_limit_l_max 27
_diffrn_reflns_limit_l_min -28
_diffrn_reflns_number 34790
_diffrn_reflns_theta_full 26.00
_diffrn_reflns_theta_max 28.30
_diffrn_reflns_theta_min 2.51
_exptl_absorpt_coefficient_mu 1.513
_exptl_absorpt_correction_T_max 0.8885
_exptl_absorpt_correction_T_min 0.5690
_exptl_absorpt_correction_type multi-scan
_exptl_crystal_colour red
_exptl_crystal_density_diffrn 1.630
_exptl_crystal_density_method 'not measured'
_exptl_crystal_description plate
_exptl_crystal_F_000 2048
_exptl_crystal_size_max 0.42
_exptl_crystal_size_mid 0.12
_exptl_crystal_size_min 0.08
_refine_diff_density_max 0.646
_refine_diff_density_min -0.500
_refine_diff_density_rms 0.099
_refine_ls_extinction_method none
_refine_ls_goodness_of_fit_ref 0.974
_refine_ls_hydrogen_treatment constr
_refine_ls_matrix_type full
_refine_ls_number_parameters 550
_refine_ls_number_reflns 9893
_refine_ls_number_restraints 0
_refine_ls_restrained_S_all 0.974
_refine_ls_R_factor_all 0.0672
_refine_ls_R_factor_gt 0.0442
_refine_ls_shift/su_max 0.001
_refine_ls_shift/su_mean 0.000
_refine_ls_structure_factor_coef Fsqd
_refine_ls_weighting_details 'calc w=1/[\s^2^(Fo^2^)+(0.0446P)^2^+0.0000P] where P=(Fo^2^+2Fc^2^)/3'
_refine_ls_weighting_scheme calc
_refine_ls_wR_factor_gt 0.0911
_refine_ls_wR_factor_ref 0.0991
_reflns_number_gt 7206
_reflns_number_total 9893
_reflns_threshold_expression I>2\s(I)
_cod_data_source_file om900855v_si_001.cif
_cod_data_source_block str0674
_cod_original_cell_volume 4139.7(14)
_cod_original_sg_symbol_H-M P21/n
_cod_database_code 4070487

loop_
_symmetry_equiv_pos_as_xyz
'x, y, z'
'-x+1/2, y+1/2, -z+1/2'
'-x, -y, -z'
'x-1/2, -y-1/2, z-1/2'

loop_
_atom_site_label
_atom_site_type_symbol
_atom_site_fract_x
_atom_site_fract_y
_atom_site_fract_z
_atom_site_U_iso_or_equiv
_atom_site_adp_type
_atom_site_occupancy
_atom_site_symmetry_multiplicity
_atom_site_calc_flag
_atom_site_refinement_flags
Fe1 Fe 0.93785(3) 0.78576(2) 0.077880(17) 0.01513(9) Uani 1 1 d .
Fe2 Fe 1.05893(3) 0.65904(2) 0.067603(18) 0.01808(10) Uani 1 1 d .
Fe3 Fe 1.07178(3) 0.71380(2) 0.175541(17) 0.01770(10) Uani 1 1 d .
Fe4 Fe 0.95609(4) 0.59221(2) 0.147925(19) 0.02146(10) Uani 1 1 d .
P1 P 0.81086(6) 0.85225(4) 0.12263(3) 0.01641(15) Uani 1 1 d .
P2 P 0.80607(6) 0.79126(4) -0.01172(3) 0.01785(15) Uani 1 1 d .
O1 O 1.05170(18) 0.92294(12) 0.04113(10) 0.0319(5) Uani 1 1 d .
O2 O 1.20003(19) 0.76993(12) 0.00901(10) 0.0350(5) Uani 1 1 d .
O3 O 1.2731(2) 0.56085(13) 0.09085(11) 0.0413(6) Uani 1 1 d .
O4 O 0.9397(2) 0.57315(12) -0.04531(10) 0.0356(5) Uani 1 1 d .
O5 O 1.21903(19) 0.84905(12) 0.16571(10) 0.0335(5) Uani 1 1 d .
O6 O 0.9978(2) 0.74669(13) 0.29868(10) 0.0405(6) Uani 1 1 d .
O7 O 1.28228(18) 0.63120(11) 0.24256(10) 0.0310(5) Uani 1 1 d .
O8 O 0.8436(3) 0.57772(14) 0.26168(12) 0.0545(7) Uani 1 1 d .
O9 O 1.1430(2) 0.48389(12) 0.20016(13) 0.0528(7) Uani 1 1 d .
O10 O 0.8010(2) 0.48181(12) 0.06795(11) 0.0395(6) Uani 1 1 d .
O11 O 0.93402(16) 0.68989(10) 0.11235(8) 0.0174(4) Uani 1 1 d .
C1 C 1.0060(2) 0.86888(16) 0.05560(13) 0.0211(6) Uani 1 1 d .
C2 C 1.1366(3) 0.73028(16) 0.03163(14) 0.0244(6) Uani 1 1 d .
C3 C 1.1882(3) 0.59860(17) 0.08255(14) 0.0278(7) Uani 1 1 d .
C4 C 0.9831(3) 0.60827(15) -0.00244(13) 0.0232(6) Uani 1 1 d .
C5 C 1.1540(3) 0.79843(16) 0.16615(13) 0.0231(6) Uani 1 1 d .
C6 C 1.0208(3) 0.73638(17) 0.24899(14) 0.0263(6) Uani 1 1 d .
C7 C 1.1997(3) 0.66284(15) 0.21516(13) 0.0222(6) Uani 1 1 d .
C8 C 0.8857(3) 0.58494(17) 0.21636(15) 0.0330(7) Uani 1 1 d .
C9 C 1.0697(3) 0.52553(17) 0.17849(15) 0.0331(8) Uani 1 1 d .
C10 C 0.8608(3) 0.52603(16) 0.09787(14) 0.0261(7) Uani 1 1 d .
C12 C 0.7425(2) 0.93473(15) 0.07743(12) 0.0197(6) Uani 1 1 d .
C13 C 0.7077(3) 0.99275(16) 0.11398(14) 0.0300(7) Uani 1 1 d .
H13A H 0.7172 0.9860 0.1589 0.036 Uiso 1 1 calc R
C14 C 0.6589(3) 1.06122(17) 0.08724(14) 0.0342(8) Uani 1 1 d .
H14A H 0.6345 1.0998 0.1135 0.041 Uiso 1 1 calc R
C15 C 0.6470(3) 1.07156(16) 0.02336(14) 0.0262(7) Uani 1 1 d .
H15A H 0.6171 1.1187 0.0053 0.031 Uiso 1 1 calc R
C16 C 0.6778(2) 1.01429(15) -0.01678(13) 0.0205(6) Uani 1 1 d .
C17 C 0.6620(2) 1.02747(16) -0.08323(13) 0.0242(6) Uani 1 1 d .
H17A H 0.6314 1.0752 -0.0997 0.029 Uiso 1 1 calc R
C18 C 0.6892(3) 0.97399(17) -0.12380(14) 0.0306(7) Uani 1 1 d .
H18A H 0.6787 0.9841 -0.1683 0.037 Uiso 1 1 calc R
C19 C 0.7332(3) 0.90331(16) -0.09957(13) 0.0265(7) Uani 1 1 d .
H19A H 0.7502 0.8654 -0.1285 0.032 Uiso 1 1 calc R
C20 C 0.7525(2) 0.88687(15) -0.03529(12) 0.0186(6) Uani 1 1 d .
C21 C 0.7256(2) 0.94293(15) 0.00931(12) 0.0175(6) Uani 1 1 d .
C22 C 0.8744(2) 0.89389(15) 0.20021(13) 0.0203(6) Uani 1 1 d .
C23 C 0.9803(3) 0.93604(17) 0.20577(15) 0.0306(7) Uani 1 1 d .
H23A H 1.0189 0.9423 0.1698 0.037 Uiso 1 1 calc R
C24 C 1.0300(3) 0.96905(19) 0.26378(17) 0.0414(9) Uani 1 1 d .
H24A H 1.1026 0.9976 0.2674 0.050 Uiso 1 1 calc R
C25 C 0.9749(3) 0.96072(19) 0.31581(16) 0.0426(9) Uani 1 1 d .
H25A H 1.0099 0.9830 0.3555 0.051 Uiso 1 1 calc R
C26 C 0.8687(3) 0.92005(18) 0.31082(14) 0.0352(8) Uani 1 1 d .
H26A H 0.8301 0.9150 0.3469 0.042 Uiso 1 1 calc R
C27 C 0.8183(3) 0.88653(17) 0.25331(13) 0.0268(7) Uani 1 1 d .
H27A H 0.7452 0.8585 0.2501 0.032 Uiso 1 1 calc R
C28 C 0.6842(2) 0.79566(16) 0.13839(12) 0.0200(6) Uani 1 1 d .
C29 C 0.5658(3) 0.81132(18) 0.10948(14) 0.0274(7) Uani 1 1 d .
H29A H 0.5487 0.8548 0.0829 0.033 Uiso 1 1 calc R
C30 C 0.4729(3) 0.7635(2) 0.11944(16) 0.0377(8) Uani 1 1 d .
H30A H 0.3922 0.7745 0.0996 0.045 Uiso 1 1 calc R
C31 C 0.4959(3) 0.7007(2) 0.15746(16) 0.0379(8) Uani 1 1 d .
H31A H 0.4317 0.6677 0.1632 0.045 Uiso 1 1 calc R
C32 C 0.6130(3) 0.68515(19) 0.18749(15) 0.0329(7) Uani 1 1 d .
H32A H 0.6289 0.6425 0.2150 0.039 Uiso 1 1 calc R
C33 C 0.7067(3) 0.73178(16) 0.17739(13) 0.0252(6) Uani 1 1 d .
H33A H 0.7872 0.7202 0.1972 0.030 Uiso 1 1 calc R
C34 C 0.8632(3) 0.75906(17) -0.08258(13) 0.0270(7) Uani 1 1 d .
C35 C 0.9686(3) 0.7913(2) -0.09620(15) 0.0382(8) Uani 1 1 d .
H35A H 1.0116 0.8281 -0.0683 0.046 Uiso 1 1 calc R
C36 C 1.0105(4) 0.7691(2) -0.15126(17) 0.0568(12) Uani 1 1 d .
H36A H 1.0834 0.7902 -0.1605 0.068 Uiso 1 1 calc R
C37 C 0.9471(5) 0.7168(2) -0.19234(18) 0.0628(14) Uani 1 1 d .
H37A H 0.9760 0.7022 -0.2299 0.075 Uiso 1 1 calc R
C38 C 0.8424(4) 0.6860(2) -0.17906(16) 0.0518(11) Uani 1 1 d .
H38A H 0.7985 0.6504 -0.2078 0.062 Uiso 1 1 calc R
C39 C 0.8001(3) 0.70626(17) -0.12404(14) 0.0355(8) Uani 1 1 d .
H39A H 0.7281 0.6841 -0.1148 0.043 Uiso 1 1 calc R
C40 C 0.6680(2) 0.73648(16) -0.01376(13) 0.0217(6) Uani 1 1 d .
C41 C 0.5567(3) 0.76062(18) -0.04796(14) 0.0281(7) Uani 1 1 d .
H41A H 0.5509 0.8080 -0.0697 0.034 Uiso 1 1 calc R
C42 C 0.4551(3) 0.71590(19) -0.05032(15) 0.0355(8) Uani 1 1 d .
H42A H 0.3798 0.7329 -0.0736 0.043 Uiso 1 1 calc R
C43 C 0.4617(3) 0.6471(2) -0.01941(15) 0.0369(8) Uani 1 1 d .
H43A H 0.3912 0.6168 -0.0212 0.044 Uiso 1 1 calc R
C44 C 0.5713(3) 0.62220(18) 0.01427(15) 0.0352(8) Uani 1 1 d .
H44A H 0.5763 0.5744 0.0353 0.042 Uiso 1 1 calc R
C45 C 0.6742(3) 0.66689(16) 0.01739(14) 0.0280(7) Uani 1 1 d .
H45A H 0.7491 0.6497 0.0410 0.034 Uiso 1 1 calc R

loop_
_atom_site_aniso_label
_atom_site_aniso_U_11
_atom_site_aniso_U_22
_atom_site_aniso_U_33
_atom_site_aniso_U_23
_atom_site_aniso_U_13
_atom_site_aniso_U_12
Fe1 0.0152(2) 0.01635(19) 0.01365(19) 0.00191(15) 0.00204(15) 0.00080(15)
Fe2 0.0191(2) 0.0187(2) 0.0162(2) 0.00034(16) 0.00237(16) 0.00269(16)
Fe3 0.0193(2) 0.0183(2) 0.0145(2) 0.00135(15) -0.00006(16) 0.00011(16)
Fe4 0.0270(2) 0.0173(2) 0.0194(2) 0.00342(16) 0.00209(17) -0.00213(17)
P1 0.0168(4) 0.0191(3) 0.0133(3) 0.0000(3) 0.0024(3) 0.0015(3)
P2 0.0200(4) 0.0198(4) 0.0130(3) 0.0000(3) 0.0010(3) 0.0035(3)
O1 0.0295(12) 0.0308(12) 0.0355(12) 0.0104(10) 0.0059(10) -0.0051(10)
O2 0.0233(12) 0.0413(13) 0.0421(14) 0.0113(11) 0.0105(10) 0.0007(10)
O3 0.0339(14) 0.0414(14) 0.0458(15) -0.0008(11) -0.0007(11) 0.0162(11)
O4 0.0449(14) 0.0297(12) 0.0276(12) -0.0064(10) -0.0063(10) 0.0047(10)
O5 0.0328(12) 0.0313(12) 0.0333(12) 0.0084(10) -0.0026(10) -0.0091(10)
O6 0.0452(15) 0.0571(15) 0.0196(11) -0.0016(11) 0.0071(10) 0.0145(12)
O7 0.0277(12) 0.0300(11) 0.0321(12) 0.0057(9) -0.0034(10) 0.0036(9)
O8 0.087(2) 0.0456(15) 0.0378(15) 0.0130(12) 0.0291(14) -0.0059(14)
O9 0.0561(16) 0.0247(12) 0.0661(18) 0.0069(12) -0.0204(14) 0.0081(12)
O10 0.0380(14) 0.0371(13) 0.0420(14) -0.0076(11) 0.0029(11) -0.0133(11)
O11 0.0190(10) 0.0189(9) 0.0142(9) 0.0019(7) 0.0029(8) -0.0012(8)
C1 0.0165(14) 0.0274(16) 0.0192(14) 0.0023(12) 0.0027(11) 0.0041(12)
C2 0.0209(15) 0.0276(16) 0.0240(15) 0.0017(12) 0.0018(12) 0.0057(12)
C3 0.0297(17) 0.0277(16) 0.0248(16) -0.0013(13) 0.0017(13) 0.0032(13)
C4 0.0279(16) 0.0192(14) 0.0231(15) 0.0023(12) 0.0059(13) 0.0034(12)
C5 0.0257(16) 0.0239(15) 0.0181(14) 0.0030(12) -0.0005(12) 0.0013(12)
C6 0.0254(16) 0.0292(16) 0.0224(15) -0.0013(13) -0.0009(13) 0.0021(13)
C7 0.0256(16) 0.0202(14) 0.0204(14) 0.0005(12) 0.0032(12) -0.0027(12)
C8 0.046(2) 0.0232(16) 0.0296(17) 0.0080(13) 0.0070(15) -0.0046(14)
C9 0.041(2) 0.0205(15) 0.0332(18) 0.0003(13) -0.0061(15) -0.0075(14)
C10 0.0305(17) 0.0238(15) 0.0254(16) 0.0043(13) 0.0085(13) -0.0011(13)
C12 0.0201(14) 0.0199(14) 0.0184(14) 0.0020(11) 0.0017(11) 0.0041(11)
C13 0.0438(19) 0.0286(16) 0.0175(15) -0.0003(12) 0.0048(13) 0.0133(14)
C14 0.049(2) 0.0269(16) 0.0267(17) -0.0005(13) 0.0066(15) 0.0162(15)
C15 0.0298(17) 0.0198(14) 0.0282(16) 0.0039(12) 0.0031(13) 0.0071(12)
C16 0.0160(14) 0.0234(14) 0.0228(14) 0.0043(12) 0.0050(11) -0.0008(11)
C17 0.0229(15) 0.0231(15) 0.0255(15) 0.0092(12) 0.0017(12) 0.0046(12)
C18 0.0367(18) 0.0362(18) 0.0181(15) 0.0088(13) 0.0031(13) 0.0103(14)
C19 0.0324(17) 0.0283(16) 0.0179(14) 0.0003(12) 0.0020(13) 0.0085(13)
C20 0.0171(14) 0.0199(14) 0.0180(14) 0.0030(11) 0.0007(11) 0.0024(11)
C21 0.0128(13) 0.0217(14) 0.0181(14) 0.0033(11) 0.0032(11) 0.0001(11)
C22 0.0244(15) 0.0163(13) 0.0186(14) -0.0032(11) -0.0007(12) 0.0031(11)
C23 0.0325(18) 0.0268(16) 0.0328(17) -0.0082(13) 0.0069(14) -0.0040(13)
C24 0.034(2) 0.0387(19) 0.049(2) -0.0215(17) -0.0007(16) -0.0093(15)
C25 0.052(2) 0.043(2) 0.0275(18) -0.0149(15) -0.0072(16) 0.0054(18)
C26 0.048(2) 0.0378(19) 0.0198(16) -0.0053(14) 0.0066(15) 0.0067(16)
C27 0.0305(17) 0.0296(16) 0.0199(15) -0.0022(12) 0.0037(13) 0.0011(13)
C28 0.0167(14) 0.0282(15) 0.0163(13) -0.0035(11) 0.0063(11) -0.0004(11)
C29 0.0195(15) 0.0350(17) 0.0271(16) -0.0040(13) 0.0024(13) 0.0022(13)
C30 0.0172(16) 0.057(2) 0.0397(19) -0.0109(17) 0.0059(14) -0.0051(15)
C31 0.0260(18) 0.047(2) 0.044(2) -0.0147(17) 0.0149(15) -0.0157(15)
C32 0.0335(19) 0.0381(18) 0.0300(17) 0.0001(14) 0.0137(14) -0.0087(15)
C33 0.0215(15) 0.0316(16) 0.0228(15) 0.0013(13) 0.0052(12) -0.0029(13)
C34 0.0388(19) 0.0296(16) 0.0118(13) 0.0043(12) 0.0018(13) 0.0175(14)
C35 0.037(2) 0.058(2) 0.0205(16) 0.0083(15) 0.0095(14) 0.0160(17)
C36 0.060(3) 0.087(3) 0.030(2) 0.021(2) 0.0244(19) 0.035(2)
C37 0.104(4) 0.067(3) 0.0217(19) 0.0088(19) 0.025(2) 0.053(3)
C38 0.101(3) 0.035(2) 0.0183(17) 0.0016(15) 0.007(2) 0.034(2)
C39 0.061(2) 0.0274(17) 0.0158(15) 0.0009(12) 0.0004(15) 0.0182(16)
C40 0.0225(15) 0.0257(15) 0.0157(13) -0.0056(11) -0.0001(12) -0.0003(12)
C41 0.0269(17) 0.0328(17) 0.0227(15) -0.0031(13) -0.0008(13) 0.0012(13)
C42 0.0248(17) 0.049(2) 0.0294(17) -0.0095(15) -0.0031(14) -0.0029(15)
C43 0.0318(19) 0.047(2) 0.0314(18) -0.0109(16) 0.0031(15) -0.0151(16)
C44 0.039(2) 0.0327(17) 0.0319(18) 0.0022(14) 0.0012(15) -0.0105(15)
C45 0.0272(17) 0.0284(16) 0.0260(16) -0.0005(13) -0.0021(13) -0.0025(13)

loop_
_atom_type_symbol
_atom_type_description
_atom_type_scat_dispersion_real
_atom_type_scat_dispersion_imag
_atom_type_scat_source
C C 0.0033 0.0016 'International Tables Vol C Tables 4.2.6.8 and 6.1.1.4'
H H 0.0000 0.0000 'International Tables Vol C Tables 4.2.6.8 and 6.1.1.4'
O O 0.0106 0.0060 'International Tables Vol C Tables 4.2.6.8 and 6.1.1.4'
P P 0.1023 0.0942 'International Tables Vol C Tables 4.2.6.8 and 6.1.1.4'
Fe Fe 0.3463 0.8444 'International Tables Vol C Tables 4.2.6.8 and 6.1.1.4'

loop_
_geom_angle_atom_site_label_1
_geom_angle_atom_site_label_2
_geom_angle_atom_site_label_3
_geom_angle
C1 Fe1 O11 155.85(11)
C1 Fe1 P1 91.20(9)
O11 Fe1 P1 104.68(6)
C1 Fe1 P2 89.32(9)
O11 Fe1 P2 109.01(6)
P1 Fe1 P2 87.88(3)
C1 Fe1 Fe2 115.20(9)
O11 Fe1 Fe2 46.26(6)
P1 Fe1 Fe2 150.71(3)
P2 Fe1 Fe2 104.06(2)
C1 Fe1 Fe3 113.21(9)
O11 Fe1 Fe3 45.84(6)
P1 Fe1 Fe3 103.69(3)
P2 Fe1 Fe3 154.02(3)
Fe2 Fe1 Fe3 55.561(16)
C2 Fe2 C3 92.95(13)
C2 Fe2 C4 100.88(13)
C3 Fe2 C4 95.87(13)
C2 Fe2 O11 118.35(11)
C3 Fe2 O11 136.73(11)
C4 Fe2 O11 105.64(11)
C2 Fe2 Fe3 99.95(10)
C3 Fe2 Fe3 98.91(9)
C4 Fe2 Fe3 153.71(9)
O11 Fe2 Fe3 49.67(5)
C2 Fe2 Fe4 160.33(10)
C3 Fe2 Fe4 93.27(10)
C4 Fe2 Fe4 97.02(9)
O11 Fe2 Fe4 47.78(5)
Fe3 Fe2 Fe4 60.635(19)
C2 Fe2 Fe1 74.88(9)
C3 Fe2 Fe1 154.72(10)
C4 Fe2 Fe1 108.03(9)
O11 Fe2 Fe1 44.25(5)
Fe3 Fe2 Fe1 62.628(15)
Fe4 Fe2 Fe1 91.91(2)
C7 Fe3 C5 94.78(13)
C7 Fe3 C6 93.11(13)
C5 Fe3 C6 99.41(13)
C7 Fe3 O11 135.28(10)
C5 Fe3 O11 118.48(10)
C6 Fe3 O11 108.49(11)
C7 Fe3 Fe2 98.85(9)
C5 Fe3 Fe2 99.67(9)
C6 Fe3 Fe2 156.49(10)
O11 Fe3 Fe2 49.64(5)
C7 Fe3 Fe4 91.30(9)
C5 Fe3 Fe4 160.07(9)
C6 Fe3 Fe4 99.19(10)
O11 Fe3 Fe4 47.76(5)
Fe2 Fe3 Fe4 60.583(16)
C7 Fe3 Fe1 155.47(9)
C5 Fe3 Fe1 75.38(9)
C6 Fe3 Fe1 110.48(9)
O11 Fe3 Fe1 43.84(5)
Fe2 Fe3 Fe1 61.812(19)
Fe4 Fe3 Fe1 91.42(2)
C9 Fe4 C8 92.72(15)
C9 Fe4 C10 95.93(13)
C8 Fe4 C10 97.69(14)
C9 Fe4 O11 142.22(12)
C8 Fe4 O11 110.46(11)
C10 Fe4 O11 109.38(11)
C9 Fe4 Fe2 99.88(11)
C8 Fe4 Fe2 155.85(10)
C10 Fe4 Fe2 101.36(9)
O11 Fe4 Fe2 48.86(5)
C9 Fe4 Fe3 99.71(10)
C8 Fe4 Fe3 98.96(10)
C10 Fe4 Fe3 156.50(9)
O11 Fe4 Fe3 48.85(6)
Fe2 Fe4 Fe3 58.782(17)
C28 P1 C22 104.26(13)
C28 P1 C12 105.17(13)
C22 P1 C12 102.50(12)
C28 P1 Fe1 112.30(9)
C22 P1 Fe1 115.20(9)
C12 P1 Fe1 116.09(9)
C40 P2 C20 104.06(13)
C40 P2 C34 103.75(14)
C20 P2 C34 101.85(12)
C40 P2 Fe1 115.95(9)
C20 P2 Fe1 114.66(9)
C34 P2 Fe1 114.86(10)
Fe1 O11 Fe4 171.14(11)
Fe1 O11 Fe2 89.48(7)
Fe4 O11 Fe2 83.36(7)
Fe1 O11 Fe3 90.32(8)
Fe4 O11 Fe3 83.39(7)
Fe2 O11 Fe3 80.69(7)
O1 C1 Fe1 179.3(3)
O2 C2 Fe2 170.9(2)
O3 C3 Fe2 177.9(3)
O4 C4 Fe2 176.2(3)
O5 C5 Fe3 171.1(3)
O6 C6 Fe3 173.3(3)
O7 C7 Fe3 177.8(3)
O8 C8 Fe4 177.0(3)
O9 C9 Fe4 177.6(3)
O10 C10 Fe4 177.3(3)
C13 C12 C21 119.6(2)
C13 C12 P1 115.1(2)
C21 C12 P1 125.3(2)
C12 C13 C14 122.4(3)
C15 C14 C13 119.0(3)
C14 C15 C16 121.5(3)
C15 C16 C17 119.3(3)
C15 C16 C21 120.5(2)
C17 C16 C21 120.2(2)
C18 C17 C16 121.6(3)
C17 C18 C19 119.3(3)
C20 C19 C18 122.3(3)
C19 C20 C21 119.8(2)
C19 C20 P2 116.9(2)
C21 C20 P2 123.25(19)
C12 C21 C20 126.3(2)
C12 C21 C16 116.8(2)
C20 C21 C16 116.9(2)
C23 C22 C27 118.9(3)
C23 C22 P1 118.8(2)
C27 C22 P1 122.2(2)
C24 C23 C22 120.2(3)
C25 C24 C23 120.4(3)
C24 C25 C26 120.1(3)
C25 C26 C27 120.1(3)
C26 C27 C22 120.2(3)
C29 C28 C33 118.8(3)
C29 C28 P1 121.9(2)
C33 C28 P1 119.1(2)
C30 C29 C28 119.9(3)
C31 C30 C29 120.9(3)
C30 C31 C32 119.8(3)
C33 C32 C31 119.9(3)
C32 C33 C28 120.6(3)
C39 C34 C35 120.0(3)
C39 C34 P2 121.2(3)
C35 C34 P2 118.8(2)
C34 C35 C36 119.2(4)
C37 C36 C35 120.5(4)
C38 C37 C36 120.1(3)
C37 C38 C39 120.5(4)
C38 C39 C34 119.8(4)
C45 C40 C41 118.8(3)
C45 C40 P2 119.0(2)
C41 C40 P2 122.1(2)
C42 C41 C40 120.2(3)
C43 C42 C41 120.7(3)
C42 C43 C44 119.8(3)
C43 C44 C45 120.1(3)
C40 C45 C44 120.3(3)

loop_
_geom_bond_atom_site_label_1
_geom_bond_atom_site_label_2
_geom_bond_distance
Fe1 C1 1.755(3)
Fe1 O11 1.8431(18)
Fe1 P1 2.1886(8)
Fe1 P2 2.1995(8)
Fe1 Fe2 2.6410(7)
Fe1 Fe3 2.6609(6)
Fe2 C2 1.776(3)
Fe2 C3 1.782(3)
Fe2 C4 1.816(3)
Fe2 O11 1.9083(18)
Fe2 Fe3 2.4712(7)
Fe2 Fe4 2.5170(6)
Fe3 C7 1.775(3)
Fe3 C5 1.782(3)
Fe3 C6 1.801(3)
Fe3 O11 1.9090(18)
Fe3 Fe4 2.5183(7)
Fe4 C9 1.771(3)
Fe4 C8 1.780(3)
Fe4 C10 1.798(3)
Fe4 O11 1.8767(18)
P1 C28 1.816(3)
P1 C22 1.832(3)
P1 C12 1.833(3)
P2 C40 1.820(3)
P2 C20 1.827(3)
P2 C34 1.830(3)
O1 C1 1.148(3)
O2 C2 1.160(3)
O3 C3 1.150(3)
O4 C4 1.138(3)
O5 C5 1.153(3)
O6 C6 1.146(3)
O7 C7 1.149(3)
O8 C8 1.154(4)
O9 C9 1.137(4)
O10 C10 1.145(3)
C12 C13 1.381(4)
C12 C21 1.435(4)
C13 C14 1.402(4)
C14 C15 1.354(4)
C15 C16 1.403(4)
C16 C17 1.413(4)
C16 C21 1.438(4)
C17 C18 1.348(4)
C18 C19 1.402(4)
C19 C20 1.377(4)
C20 C21 1.438(4)
C22 C23 1.389(4)
C22 C27 1.394(4)
C23 C24 1.389(4)
C24 C25 1.368(5)
C25 C26 1.379(5)
C26 C27 1.386(4)
C28 C29 1.390(4)
C28 C33 1.394(4)
C29 C30 1.385(4)
C30 C31 1.368(5)
C31 C32 1.384(5)
C32 C33 1.381(4)
C34 C39 1.387(4)
C34 C35 1.389(4)
C35 C36 1.394(4)
C36 C37 1.378(6)
C37 C38 1.369(6)
C38 C39 1.386(4)
C40 C45 1.388(4)
C40 C41 1.397(4)
C41 C42 1.379(4)
C42 C43 1.373(5)
C43 C44 1.382(4)
C44 C45 1.390(4)

loop_
_geom_torsion_atom_site_label_1
_geom_torsion_atom_site_label_2
_geom_torsion_atom_site_label_3
_geom_torsion_atom_site_label_4
_geom_torsion
C1 Fe1 Fe2 C2 -8.10(14)
O11 Fe1 Fe2 C2 -169.10(12)
P1 Fe1 Fe2 C2 -160.49(11)
P2 Fe1 Fe2 C2 87.89(10)
Fe3 Fe1 Fe2 C2 -109.96(10)
C1 Fe1 Fe2 C3 55.3(3)
O11 Fe1 Fe2 C3 -105.7(2)
P1 Fe1 Fe2 C3 -97.1(2)
P2 Fe1 Fe2 C3 151.3(2)
Fe3 Fe1 Fe2 C3 -46.5(2)
C1 Fe1 Fe2 C4 -104.86(14)
O11 Fe1 Fe2 C4 94.14(12)
P1 Fe1 Fe2 C4 102.76(11)
P2 Fe1 Fe2 C4 -8.87(10)
Fe3 Fe1 Fe2 C4 153.28(9)
C1 Fe1 Fe2 O11 161.00(12)
P1 Fe1 Fe2 O11 8.61(9)
P2 Fe1 Fe2 O11 -103.01(8)
Fe3 Fe1 Fe2 O11 59.14(8)
C1 Fe1 Fe2 Fe3 101.86(10)
O11 Fe1 Fe2 Fe3 -59.14(8)
P1 Fe1 Fe2 Fe3 -50.53(5)
P2 Fe1 Fe2 Fe3 -162.15(3)
C1 Fe1 Fe2 Fe4 157.12(10)
O11 Fe1 Fe2 Fe4 -3.88(8)
P1 Fe1 Fe2 Fe4 4.74(6)
P2 Fe1 Fe2 Fe4 -106.89(3)
Fe3 Fe1 Fe2 Fe4 55.262(19)
C2 Fe2 Fe3 C7 -96.87(13)
C3 Fe2 Fe3 C7 -2.26(13)
C4 Fe2 Fe3 C7 121.2(2)
O11 Fe2 Fe3 C7 144.22(11)
Fe4 Fe2 Fe3 C7 86.48(9)
Fe1 Fe2 Fe3 C7 -163.98(9)
C2 Fe2 Fe3 C5 -0.44(13)
C3 Fe2 Fe3 C5 94.17(14)
C4 Fe2 Fe3 C5 -142.4(2)
O11 Fe2 Fe3 C5 -119.35(12)
Fe4 Fe2 Fe3 C5 -177.09(9)
Fe1 Fe2 Fe3 C5 -67.55(9)
C2 Fe2 Fe3 C6 143.4(3)
C3 Fe2 Fe3 C6 -122.0(3)
C4 Fe2 Fe3 C6 1.4(3)
O11 Fe2 Fe3 C6 24.5(2)
Fe4 Fe2 Fe3 C6 -33.2(2)
Fe1 Fe2 Fe3 C6 76.3(2)
C2 Fe2 Fe3 O11 118.91(11)
C3 Fe2 Fe3 O11 -146.49(12)
C4 Fe2 Fe3 O11 -23.1(2)
Fe4 Fe2 Fe3 O11 -57.75(7)
Fe1 Fe2 Fe3 O11 51.80(7)
C2 Fe2 Fe3 Fe4 176.65(9)
C3 Fe2 Fe3 Fe4 -88.74(10)
C4 Fe2 Fe3 Fe4 34.7(2)
O11 Fe2 Fe3 Fe4 57.75(7)
Fe1 Fe2 Fe3 Fe4 109.54(2)
C2 Fe2 Fe3 Fe1 67.11(9)
C3 Fe2 Fe3 Fe1 161.72(10)
C4 Fe2 Fe3 Fe1 -74.9(2)
O11 Fe2 Fe3 Fe1 -51.80(7)
Fe4 Fe2 Fe3 Fe1 -109.54(2)
C1 Fe1 Fe3 C7 -64.5(2)
O11 Fe1 Fe3 C7 100.9(2)
P1 Fe1 Fe3 C7 -161.8(2)
P2 Fe1 Fe3 C7 83.8(2)
Fe2 Fe1 Fe3 C7 41.1(2)
C1 Fe1 Fe3 C5 4.16(14)
O11 Fe1 Fe3 C5 169.51(12)
P1 Fe1 Fe3 C5 -93.19(10)
P2 Fe1 Fe3 C5 152.42(11)
Fe2 Fe1 Fe3 C5 109.68(10)
C1 Fe1 Fe3 C6 98.92(14)
O11 Fe1 Fe3 C6 -95.73(13)
P1 Fe1 Fe3 C6 1.56(10)
P2 Fe1 Fe3 C6 -112.82(12)
Fe2 Fe1 Fe3 C6 -155.56(10)
C1 Fe1 Fe3 O11 -165.35(12)
P1 Fe1 Fe3 O11 97.30(8)
P2 Fe1 Fe3 O11 -17.09(9)
Fe2 Fe1 Fe3 O11 -59.83(8)
C1 Fe1 Fe3 Fe2 -105.52(10)
O11 Fe1 Fe3 Fe2 59.83(8)
P1 Fe1 Fe3 Fe2 157.13(3)
P2 Fe1 Fe3 Fe2 42.74(6)
C1 Fe1 Fe3 Fe4 -160.72(10)
O11 Fe1 Fe3 Fe4 4.63(8)
P1 Fe1 Fe3 Fe4 101.93(3)
P2 Fe1 Fe3 Fe4 -12.46(6)
Fe2 Fe1 Fe3 Fe4 -55.200(19)
C2 Fe2 Fe4 C9 -105.3(3)
C3 Fe2 Fe4 C9 2.96(14)
C4 Fe2 Fe4 C9 99.28(13)
O11 Fe2 Fe4 C9 -155.94(12)
Fe3 Fe2 Fe4 C9 -95.43(10)
Fe1 Fe2 Fe4 C9 -152.29(10)
C2 Fe2 Fe4 C8 15.1(4)
C3 Fe2 Fe4 C8 123.4(3)
C4 Fe2 Fe4 C8 -140.3(3)
O11 Fe2 Fe4 C8 -35.5(3)
Fe3 Fe2 Fe4 C8 25.0(3)
Fe1 Fe2 Fe4 C8 -31.9(3)
C2 Fe2 Fe4 C10 156.6(3)
C3 Fe2 Fe4 C10 -95.21(13)
C4 Fe2 Fe4 C10 1.12(13)
O11 Fe2 Fe4 C10 105.90(12)
Fe3 Fe2 Fe4 C10 166.41(10)
Fe1 Fe2 Fe4 C10 109.55(10)
C2 Fe2 Fe4 O11 50.7(3)
C3 Fe2 Fe4 O11 158.90(12)
C4 Fe2 Fe4 O11 -104.77(11)
Fe3 Fe2 Fe4 O11 60.51(7)
Fe1 Fe2 Fe4 O11 3.65(7)
C2 Fe2 Fe4 Fe3 -9.8(3)
C3 Fe2 Fe4 Fe3 98.38(10)
C4 Fe2 Fe4 Fe3 -165.29(9)
O11 Fe2 Fe4 Fe3 -60.51(7)
Fe1 Fe2 Fe4 Fe3 -56.862(19)
C7 Fe3 Fe4 C9 -3.70(14)
C5 Fe3 Fe4 C9 104.2(3)
C6 Fe3 Fe4 C9 -97.07(14)
O11 Fe3 Fe4 C9 156.25(13)
Fe2 Fe3 Fe4 C9 95.73(11)
Fe1 Fe3 Fe4 C9 151.92(11)
C7 Fe3 Fe4 C8 90.64(14)
C5 Fe3 Fe4 C8 -161.5(3)
C6 Fe3 Fe4 C8 -2.72(14)
O11 Fe3 Fe4 C8 -109.40(13)
Fe2 Fe3 Fe4 C8 -169.92(11)
Fe1 Fe3 Fe4 C8 -113.73(11)
C7 Fe3 Fe4 C10 -134.7(3)
C5 Fe3 Fe4 C10 -26.9(4)
C6 Fe3 Fe4 C10 131.9(3)
O11 Fe3 Fe4 C10 25.2(3)
Fe2 Fe3 Fe4 C10 -35.3(2)
Fe1 Fe3 Fe4 C10 20.9(2)
C7 Fe3 Fe4 O11 -159.95(11)
C5 Fe3 Fe4 O11 -52.1(3)
C6 Fe3 Fe4 O11 106.68(12)
Fe2 Fe3 Fe4 O11 -60.52(7)
Fe1 Fe3 Fe4 O11 -4.33(7)
C7 Fe3 Fe4 Fe2 -99.43(9)
C5 Fe3 Fe4 Fe2 8.4(3)
C6 Fe3 Fe4 Fe2 167.20(9)
O11 Fe3 Fe4 Fe2 60.52(7)
Fe1 Fe3 Fe4 Fe2 56.190(19)
C1 Fe1 P1 C28 164.79(13)
O11 Fe1 P1 C28 -33.59(12)
P2 Fe1 P1 C28 75.52(10)
Fe2 Fe1 P1 C28 -40.01(12)
Fe3 Fe1 P1 C28 -80.95(10)
C1 Fe1 P1 C22 -76.05(13)
O11 Fe1 P1 C22 85.57(12)
P2 Fe1 P1 C22 -165.32(10)
Fe2 Fe1 P1 C22 79.15(11)
Fe3 Fe1 P1 C22 38.21(10)
C1 Fe1 P1 C12 43.74(13)
O11 Fe1 P1 C12 -154.64(11)
P2 Fe1 P1 C12 -45.53(10)
Fe2 Fe1 P1 C12 -161.06(10)
Fe3 Fe1 P1 C12 158.00(10)
C1 Fe1 P2 C40 -161.15(13)
O11 Fe1 P2 C40 34.88(12)
P1 Fe1 P2 C40 -69.92(10)
Fe2 Fe1 P2 C40 83.00(10)
Fe3 Fe1 P2 C40 47.77(12)
C1 Fe1 P2 C20 -39.77(13)
O11 Fe1 P2 C20 156.26(11)
P1 Fe1 P2 C20 51.46(10)
Fe2 Fe1 P2 C20 -155.62(10)
Fe3 Fe1 P2 C20 169.15(10)
C1 Fe1 P2 C34 77.73(14)
O11 Fe1 P2 C34 -86.24(13)
P1 Fe1 P2 C34 168.96(11)
Fe2 Fe1 P2 C34 -38.11(11)
Fe3 Fe1 P2 C34 -73.35(13)
C1 Fe1 O11 Fe4 -10.0(8)
P1 Fe1 O11 Fe4 -139.6(7)
P2 Fe1 O11 Fe4 127.5(7)
Fe2 Fe1 O11 Fe4 36.0(6)
Fe3 Fe1 O11 Fe4 -44.6(6)
C1 Fe1 O11 Fe2 -46.1(3)
P1 Fe1 O11 Fe2 -175.66(4)
P2 Fe1 O11 Fe2 91.49(6)
Fe3 Fe1 O11 Fe2 -80.68(7)
C1 Fe1 O11 Fe3 34.6(3)
P1 Fe1 O11 Fe3 -94.97(6)
P2 Fe1 O11 Fe3 172.17(4)
Fe2 Fe1 O11 Fe3 80.68(7)
C9 Fe4 O11 Fe1 4.6(8)
C8 Fe4 O11 Fe1 129.0(7)
C10 Fe4 O11 Fe1 -124.6(7)
Fe2 Fe4 O11 Fe1 -36.3(6)
Fe3 Fe4 O11 Fe1 45.0(7)
C9 Fe4 O11 Fe2 41.0(2)
C8 Fe4 O11 Fe2 165.30(12)
C10 Fe4 O11 Fe2 -88.28(11)
Fe3 Fe4 O11 Fe2 81.34(6)
C9 Fe4 O11 Fe3 -40.4(2)
C8 Fe4 O11 Fe3 83.95(13)
C10 Fe4 O11 Fe3 -169.62(10)
Fe2 Fe4 O11 Fe3 -81.34(6)
C2 Fe2 O11 Fe1 11.97(13)
C3 Fe2 O11 Fe1 143.14(15)
C4 Fe2 O11 Fe1 -99.97(11)
Fe3 Fe2 O11 Fe1 90.41(7)
Fe4 Fe2 O11 Fe1 174.76(10)
C2 Fe2 O11 Fe4 -162.80(11)
C3 Fe2 O11 Fe4 -31.63(17)
C4 Fe2 O11 Fe4 85.26(10)
Fe3 Fe2 O11 Fe4 -84.36(6)
Fe1 Fe2 O11 Fe4 -174.76(10)
C2 Fe2 O11 Fe3 -78.44(12)
C3 Fe2 O11 Fe3 52.73(17)
C4 Fe2 O11 Fe3 169.62(9)
Fe4 Fe2 O11 Fe3 84.36(6)
Fe1 Fe2 O11 Fe3 -90.41(7)
C7 Fe3 O11 Fe1 -144.60(13)
C5 Fe3 O11 Fe1 -11.56(14)
C6 Fe3 O11 Fe1 100.63(11)
Fe2 Fe3 O11 Fe1 -89.42(7)
Fe4 Fe3 O11 Fe1 -173.74(10)
C7 Fe3 O11 Fe4 29.14(16)
C5 Fe3 O11 Fe4 162.18(11)
C6 Fe3 O11 Fe4 -85.63(11)
Fe2 Fe3 O11 Fe4 84.32(6)
Fe1 Fe3 O11 Fe4 173.74(10)
C7 Fe3 O11 Fe2 -55.18(15)
C5 Fe3 O11 Fe2 77.86(12)
C6 Fe3 O11 Fe2 -169.95(10)
Fe4 Fe3 O11 Fe2 -84.32(6)
Fe1 Fe3 O11 Fe2 89.42(7)
O11 Fe1 C1 O1 11(21)
P1 Fe1 C1 O1 143(21)
P2 Fe1 C1 O1 -129(21)
Fe2 Fe1 C1 O1 -24(21)
Fe3 Fe1 C1 O1 37(21)
C3 Fe2 C2 O2 5.6(17)
C4 Fe2 C2 O2 -91.0(17)
O11 Fe2 C2 O2 154.5(16)
Fe3 Fe2 C2 O2 105.2(17)
Fe4 Fe2 C2 O2 113.9(16)
Fe1 Fe2 C2 O2 163.1(17)
C2 Fe2 C3 O3 -17(8)
C4 Fe2 C3 O3 84(8)
O11 Fe2 C3 O3 -156(8)
Fe3 Fe2 C3 O3 -118(8)
Fe4 Fe2 C3 O3 -179(100)
Fe1 Fe2 C3 O3 -77(8)
C2 Fe2 C4 O4 111(4)
C3 Fe2 C4 O4 17(4)
O11 Fe2 C4 O4 -125(4)
Fe3 Fe2 C4 O4 -107(4)
Fe4 Fe2 C4 O4 -77(4)
Fe1 Fe2 C4 O4 -172(4)
C7 Fe3 C5 O5 -13.8(17)
C6 Fe3 C5 O5 80.2(17)
O11 Fe3 C5 O5 -162.7(17)
Fe2 Fe3 C5 O5 -113.6(17)
Fe4 Fe3 C5 O5 -121.1(16)
Fe1 Fe3 C5 O5 -171.0(17)
C7 Fe3 C6 O6 -2(2)
C5 Fe3 C6 O6 -97(2)
O11 Fe3 C6 O6 138(2)
Fe2 Fe3 C6 O6 119(2)
Fe4 Fe3 C6 O6 90(2)
Fe1 Fe3 C6 O6 -175(2)
C5 Fe3 C7 O7 76(7)
C6 Fe3 C7 O7 -24(7)
O11 Fe3 C7 O7 -144(7)
Fe2 Fe3 C7 O7 177(100)
Fe4 Fe3 C7 O7 -123(7)
Fe1 Fe3 C7 O7 141(7)
C9 Fe4 C8 O8 -5(6)
C10 Fe4 C8 O8 91(6)
O11 Fe4 C8 O8 -155(6)
Fe2 Fe4 C8 O8 -127(6)
Fe3 Fe4 C8 O8 -106(6)
C8 Fe4 C9 O9 -43(7)
C10 Fe4 C9 O9 -141(7)
O11 Fe4 C9 O9 87(7)
Fe2 Fe4 C9 O9 117(7)
Fe3 Fe4 C9 O9 57(7)
C9 Fe4 C10 O10 42(6)
C8 Fe4 C10 O10 -52(6)
O11 Fe4 C10 O10 -167(6)
Fe2 Fe4 C10 O10 143(6)
Fe3 Fe4 C10 O10 173(6)
C28 P1 C12 C13 82.2(2)
C22 P1 C12 C13 -26.6(3)
Fe1 P1 C12 C13 -153.0(2)
C28 P1 C12 C21 -98.9(2)
C22 P1 C12 C21 152.4(2)
Fe1 P1 C12 C21 25.9(3)
C21 C12 C13 C14 -1.9(5)
P1 C12 C13 C14 177.1(3)
C12 C13 C14 C15 -1.1(5)
C13 C14 C15 C16 2.6(5)
C14 C15 C16 C17 179.0(3)
C14 C15 C16 C21 -1.2(4)
C15 C16 C17 C18 -179.4(3)
C21 C16 C17 C18 0.8(4)
C16 C17 C18 C19 0.6(5)
C17 C18 C19 C20 -1.6(5)
C18 C19 C20 C21 0.9(4)
C18 C19 C20 P2 178.3(2)
C40 P2 C20 C19 -89.6(2)
C34 P2 C20 C19 18.1(3)
Fe1 P2 C20 C19 142.8(2)
C40 P2 C20 C21 87.8(2)
C34 P2 C20 C21 -164.6(2)
Fe1 P2 C20 C21 -39.9(2)
C13 C12 C21 C20 -177.4(3)
P1 C12 C21 C20 3.8(4)
C13 C12 C21 C16 3.1(4)
P1 C12 C21 C16 -175.8(2)
C19 C20 C21 C12 -179.0(3)
P2 C20 C21 C12 3.8(4)
C19 C20 C21 C16 0.6(4)
P2 C20 C21 C16 -176.68(19)
C15 C16 C21 C12 -1.6(4)
C17 C16 C21 C12 178.2(2)
C15 C16 C21 C20 178.8(2)
C17 C16 C21 C20 -1.4(4)
C28 P1 C22 C23 174.7(2)
C12 P1 C22 C23 -75.8(2)
Fe1 P1 C22 C23 51.2(2)
C28 P1 C22 C27 -7.2(3)
C12 P1 C22 C27 102.3(2)
Fe1 P1 C22 C27 -130.7(2)
C27 C22 C23 C24 1.1(4)
P1 C22 C23 C24 179.3(2)
C22 C23 C24 C25 -0.3(5)
C23 C24 C25 C26 -0.7(5)
C24 C25 C26 C27 0.9(5)
C25 C26 C27 C22 -0.2(5)
C23 C22 C27 C26 -0.8(4)
P1 C22 C27 C26 -179.0(2)
C22 P1 C28 C29 117.4(2)
C12 P1 C28 C29 10.0(3)
Fe1 P1 C28 C29 -117.2(2)
C22 P1 C28 C33 -66.7(2)
C12 P1 C28 C33 -174.2(2)
Fe1 P1 C28 C33 58.7(2)
C33 C28 C29 C30 -0.3(4)
P1 C28 C29 C30 175.5(2)
C28 C29 C30 C31 -0.1(5)
C29 C30 C31 C32 1.3(5)
C30 C31 C32 C33 -2.0(5)
C31 C32 C33 C28 1.6(4)
C29 C28 C33 C32 -0.4(4)
P1 C28 C33 C32 -176.4(2)
C40 P2 C34 C39 2.0(3)
C20 P2 C34 C39 -105.9(2)
Fe1 P2 C34 C39 129.6(2)
C40 P2 C34 C35 178.8(2)
C20 P2 C34 C35 70.9(2)
Fe1 P2 C34 C35 -53.6(3)
C39 C34 C35 C36 -0.9(4)
P2 C34 C35 C36 -177.8(2)
C34 C35 C36 C37 1.2(5)
C35 C36 C37 C38 -0.3(6)
C36 C37 C38 C39 -0.7(5)
C37 C38 C39 C34 1.0(5)
C35 C34 C39 C38 -0.1(4)
P2 C34 C39 C38 176.6(2)
C20 P2 C40 C45 -163.1(2)
C34 P2 C40 C45 90.7(2)
Fe1 P2 C40 C45 -36.2(3)
C20 P2 C40 C41 19.7(3)
C34 P2 C40 C41 -86.5(2)
Fe1 P2 C40 C41 146.6(2)
C45 C40 C41 C42 0.2(4)
P2 C40 C41 C42 177.4(2)
C40 C41 C42 C43 -0.2(5)
C41 C42 C43 C44 -0.2(5)
C42 C43 C44 C45 0.7(5)
C41 C40 C45 C44 0.2(4)
P2 C40 C45 C44 -177.1(2)
C43 C44 C45 C40 -0.6(5)
